data_4066912
loop_
_publ_author_name
'Cabon, Yves'
'Reboule, Irena'
'Lutz, Martin'
'Klein Gebbink, Robertus J. M.'
'Deelman, Berth-Jan'

_publ_section_title
;
 Oxidative Addition of Sn&#x2212;C Bonds on Palladium(0): Identification
 of Palladium&#x2212;Stannyl Species and a Facile Synthetic Route to
 Diphosphinostannylene&#x2212;Palladium Complexes
;
_journal_issue 22
_journal_name_full Organometallics
_journal_page_first 5904
_journal_paper_doi 10.1021/om1007067
_journal_volume 29
_journal_year 2010
_chemical_formula_moiety 'C34 H28 Cl4 N2 P2 Pd Sn'
_chemical_formula_sum 'C34 H28 Cl4 N2 P2 Pd Sn'
_chemical_formula_weight 893.41
_chemical_name_systematic
; 
 ? 
;
_space_group_IT_number 14
_symmetry_cell_setting monoclinic
_symmetry_space_group_name_Hall '-P 2ybc'
_symmetry_space_group_name_H-M 'P 1 21/c 1'
_atom_sites_solution_hydrogens geom
_atom_sites_solution_primary direct
_atom_sites_solution_secondary difmap
_audit_creation_method SHELXL-97
_cell_angle_alpha 90.00
_cell_angle_beta 124.973(2)
_cell_angle_gamma 90.00
_cell_formula_units_Z 4
_cell_length_a 14.4729(6)
_cell_length_b 12.5944(13)
_cell_length_c 22.8027(11)
_cell_measurement_reflns_used 30748
_cell_measurement_temperature 150(2)
_cell_measurement_theta_max 25.00
_cell_measurement_theta_min 1.62
_cell_volume 3405.9(4)
_computing_cell_refinement Peakref
_computing_data_collection 'Nonius COLLECT'
_computing_data_reduction 'Eval15, Sadabs'
_computing_structure_refinement 'SHELXL-97 (Sheldrick, 1997)'
_computing_structure_solution 'SHELXS-97 (Sheldrick, 1990)'
_diffrn_ambient_temperature 150(2)
_diffrn_measured_fraction_theta_full 1.000
_diffrn_measured_fraction_theta_max 1.000
_diffrn_measurement_device_type 'Nonius KappaCCD'
_diffrn_measurement_method '\f and \w scans'
_diffrn_radiation_monochromator graphite
_diffrn_radiation_source 'rotating anode'
_diffrn_radiation_type MoK\a
_diffrn_radiation_wavelength 0.71073
_diffrn_reflns_av_R_equivalents 0.0712
_diffrn_reflns_av_sigmaI/netI 0.0415
_diffrn_reflns_limit_h_max 15
_diffrn_reflns_limit_h_min -15
_diffrn_reflns_limit_k_max 13
_diffrn_reflns_limit_k_min -13
_diffrn_reflns_limit_l_max 25
_diffrn_reflns_limit_l_min -25
_diffrn_reflns_number 45500
_diffrn_reflns_theta_full 22.98
_diffrn_reflns_theta_max 22.98
_diffrn_reflns_theta_min 1.72
_exptl_absorpt_coefficient_mu 1.697
_exptl_absorpt_correction_T_max 0.7452
_exptl_absorpt_correction_T_min 0.6068
_exptl_absorpt_correction_type multi-scan
_exptl_absorpt_process_details SADABS-2008/1
_exptl_crystal_colour yellow
_exptl_crystal_density_diffrn 1.742
_exptl_crystal_density_method 'not measured'
_exptl_crystal_description needle
_exptl_crystal_F_000 1760
_exptl_crystal_size_max 0.24
_exptl_crystal_size_mid 0.03
_exptl_crystal_size_min 0.03
_refine_diff_density_max 0.809
_refine_diff_density_min -0.515
_refine_diff_density_rms 0.103
_refine_ls_extinction_method none
_refine_ls_goodness_of_fit_ref 1.035
_refine_ls_hydrogen_treatment constr
_refine_ls_matrix_type full
_refine_ls_number_parameters 397
_refine_ls_number_reflns 4725
_refine_ls_number_restraints 0
_refine_ls_restrained_S_all 1.035
_refine_ls_R_factor_all 0.0573
_refine_ls_R_factor_gt 0.0338
_refine_ls_shift/su_max 0.001
_refine_ls_shift/su_mean 0.000
_refine_ls_structure_factor_coef Fsqd
_refine_ls_weighting_details 'calc w=1/[\s^2^(Fo^2^)+(0.0286P)^2^+9.4341P] where P=(Fo^2^+2Fc^2^)/3'
_refine_ls_weighting_scheme calc
_refine_ls_wR_factor_gt 0.0678
_refine_ls_wR_factor_ref 0.0760
_reflns_number_gt 3581
_reflns_number_total 4725
_reflns_threshold_expression I>2\s(I)
_cod_data_source_file om1007067_si_002.cif
_cod_data_source_block l0083a
_cod_original_sg_symbol_H-M 'P 21/c'
_cod_database_code 4066912

loop_
_symmetry_equiv_pos_as_xyz
'x, y, z'
'-x, y+1/2, -z+1/2'
'-x, -y, -z'
'x, -y-1/2, z-1/2'

loop_
_atom_site_label
_atom_site_type_symbol
_atom_site_fract_x
_atom_site_fract_y
_atom_site_fract_z
_atom_site_U_iso_or_equiv
_atom_site_adp_type
_atom_site_occupancy
_atom_site_symmetry_multiplicity
_atom_site_calc_flag
_atom_site_refinement_flags
Sn1 Sn 0.68192(3) 0.35344(3) 0.178390(19) 0.02373(12) Uani 1 1 d .
Pd1 Pd 0.77182(3) 0.28892(3) 0.30468(2) 0.02045(13) Uani 1 1 d .
Cl1 Cl 0.56127(12) 0.19535(14) 0.11760(8) 0.0460(4) Uani 1 1 d .
Cl2 Cl 0.86318(11) 0.22928(12) 0.42580(7) 0.0277(3) Uani 1 1 d .
Cl3 Cl 0.79428(12) 0.52225(13) 0.22826(9) 0.0433(4) Uani 1 1 d .
Cl4 Cl 0.60895(14) 0.43315(15) 0.06461(8) 0.0535(5) Uani 1 1 d .
P1 P 0.89457(11) 0.19194(12) 0.29397(7) 0.0223(3) Uani 1 1 d .
P2 P 0.64916(11) 0.39625(12) 0.31065(7) 0.0219(3) Uani 1 1 d .
N1 N 0.8096(3) 0.2691(4) 0.1600(2) 0.0259(11) Uani 1 1 d .
N2 N 0.5225(3) 0.4323(4) 0.1664(2) 0.0250(11) Uani 1 1 d .
C1 C 1.0416(4) 0.2327(5) 0.3564(3) 0.0254(14) Uani 1 1 d .
C2 C 1.0619(5) 0.3407(5) 0.3703(3) 0.0351(16) Uani 1 1 d .
H2 H 1.0005 0.3887 0.3518 0.042 Uiso 1 1 calc R
C3 C 1.1710(5) 0.3783(5) 0.4110(3) 0.0412(17) Uani 1 1 d .
H3 H 1.1848 0.4522 0.4201 0.049 Uiso 1 1 calc R
C4 C 1.2601(5) 0.3087(6) 0.4386(3) 0.0451(18) Uani 1 1 d .
H4 H 1.3353 0.3345 0.4672 0.054 Uiso 1 1 calc R
C5 C 1.2400(5) 0.2022(6) 0.4246(3) 0.0416(17) Uani 1 1 d .
H5 H 1.3019 0.1548 0.4435 0.050 Uiso 1 1 calc R
C6 C 1.1313(4) 0.1624(5) 0.3833(3) 0.0336(15) Uani 1 1 d .
H6 H 1.1182 0.0885 0.3736 0.040 Uiso 1 1 calc R
C7 C 0.8841(4) 0.0500(5) 0.3041(3) 0.0259(14) Uani 1 1 d .
C8 C 0.9401(5) 0.0035(5) 0.3716(3) 0.0333(15) Uani 1 1 d .
H8 H 0.9901 0.0445 0.4132 0.040 Uiso 1 1 calc R
C9 C 0.9224(5) -0.1026(6) 0.3777(4) 0.0443(18) Uani 1 1 d .
H9 H 0.9605 -0.1346 0.4237 0.053 Uiso 1 1 calc R
C10 C 0.8495(5) -0.1622(6) 0.3172(4) 0.0460(18) Uani 1 1 d .
H10 H 0.8378 -0.2351 0.3217 0.055 Uiso 1 1 calc R
C11 C 0.7946(6) -0.1167(5) 0.2513(4) 0.0463(18) Uani 1 1 d .
H11 H 0.7451 -0.1582 0.2099 0.056 Uiso 1 1 calc R
C12 C 0.8100(5) -0.0108(5) 0.2440(3) 0.0365(16) Uani 1 1 d .
H12 H 0.7700 0.0206 0.1978 0.044 Uiso 1 1 calc R
C13 C 0.8830(4) 0.1990(5) 0.2092(3) 0.0245(13) Uani 1 1 d .
C14 C 0.9522(5) 0.1372(5) 0.1999(3) 0.0356(15) Uani 1 1 d .
H14 H 1.0040 0.0890 0.2362 0.043 Uiso 1 1 calc R
C15 C 0.9452(5) 0.1461(5) 0.1375(3) 0.0370(16) Uani 1 1 d .
H15 H 0.9914 0.1035 0.1298 0.044 Uiso 1 1 calc R
C16 C 0.8712(5) 0.2168(5) 0.0868(3) 0.0397(17) Uani 1 1 d .
H16 H 0.8650 0.2239 0.0432 0.048 Uiso 1 1 calc R
C17 C 0.8054(5) 0.2779(5) 0.0996(3) 0.0410(17) Uani 1 1 d .
H17 H 0.7552 0.3282 0.0645 0.049 Uiso 1 1 calc R
C18 C 0.7176(4) 0.5163(4) 0.3610(3) 0.0225(13) Uani 1 1 d .
C19 C 0.6585(5) 0.6018(5) 0.3627(3) 0.0379(16) Uani 1 1 d .
H19 H 0.5785 0.5992 0.3354 0.045 Uiso 1 1 calc R
C20 C 0.7137(5) 0.6895(5) 0.4032(3) 0.0460(18) Uani 1 1 d .
H20 H 0.6716 0.7480 0.4024 0.055 Uiso 1 1 calc R
C21 C 0.8299(5) 0.6940(5) 0.4451(3) 0.0377(16) Uani 1 1 d .
H21 H 0.8681 0.7544 0.4741 0.045 Uiso 1 1 calc R
C22 C 0.8898(5) 0.6095(5) 0.4444(3) 0.0332(15) Uani 1 1 d .
H22 H 0.9699 0.6118 0.4729 0.040 Uiso 1 1 calc R
C23 C 0.8344(4) 0.5224(5) 0.4027(3) 0.0292(14) Uani 1 1 d .
H23 H 0.8768 0.4651 0.4024 0.035 Uiso 1 1 calc R
C24 C 0.5843(5) 0.3351(5) 0.3506(3) 0.0341(16) Uani 1 1 d .
C25 C 0.6101(5) 0.3635(7) 0.4164(4) 0.056(2) Uani 1 1 d .
H25 H 0.6632 0.4183 0.4432 0.067 Uiso 1 1 calc R
C26 C 0.5570(7) 0.3105(9) 0.4435(5) 0.084(3) Uani 1 1 d .
H26 H 0.5752 0.3290 0.4894 0.101 Uiso 1 1 calc R
C27 C 0.4810(8) 0.2343(9) 0.4056(6) 0.093(4) Uani 1 1 d .
H27 H 0.4464 0.1985 0.4251 0.112 Uiso 1 1 calc R
C28 C 0.4531(6) 0.2077(6) 0.3399(6) 0.080(3) Uani 1 1 d .
H28 H 0.3971 0.1551 0.3129 0.096 Uiso 1 1 calc R
C29 C 0.5046(5) 0.2558(5) 0.3113(4) 0.0490(19) Uani 1 1 d .
H29 H 0.4860 0.2353 0.2657 0.059 Uiso 1 1 calc R
C30 C 0.5222(4) 0.4417(4) 0.2247(3) 0.0240(14) Uani 1 1 d .
C31 C 0.4289(4) 0.4810(5) 0.2209(3) 0.0302(14) Uani 1 1 d .
H31 H 0.4292 0.4851 0.2626 0.036 Uiso 1 1 calc R
C32 C 0.3357(5) 0.5140(5) 0.1553(3) 0.0374(16) Uani 1 1 d .
H32 H 0.2717 0.5424 0.1515 0.045 Uiso 1 1 calc R
C33 C 0.3374(5) 0.5050(5) 0.0962(3) 0.0389(17) Uani 1 1 d .
H33 H 0.2742 0.5271 0.0506 0.047 Uiso 1 1 calc R
C34 C 0.4309(4) 0.4637(5) 0.1030(3) 0.0342(15) Uani 1 1 d .
H34 H 0.4309 0.4571 0.0615 0.041 Uiso 1 1 calc R

loop_
_atom_site_aniso_label
_atom_site_aniso_U_11
_atom_site_aniso_U_22
_atom_site_aniso_U_33
_atom_site_aniso_U_23
_atom_site_aniso_U_13
_atom_site_aniso_U_12
Sn1 0.0191(2) 0.0292(3) 0.0215(2) 0.00476(19) 0.01088(17) 0.00424(18)
Pd1 0.0147(2) 0.0248(3) 0.0208(2) 0.0006(2) 0.00958(18) 0.00108(18)
Cl1 0.0320(9) 0.0518(12) 0.0478(10) -0.0146(9) 0.0192(8) -0.0098(8)
Cl2 0.0256(7) 0.0343(9) 0.0220(7) -0.0001(7) 0.0129(6) 0.0006(6)
Cl3 0.0363(9) 0.0406(11) 0.0531(10) 0.0028(8) 0.0257(8) -0.0087(7)
Cl4 0.0593(11) 0.0646(13) 0.0357(9) 0.0181(9) 0.0267(9) 0.0206(9)
P1 0.0177(7) 0.0275(9) 0.0228(8) 0.0017(7) 0.0122(6) 0.0032(6)
P2 0.0154(7) 0.0276(9) 0.0241(8) 0.0017(7) 0.0122(6) 0.0018(6)
N1 0.024(3) 0.035(3) 0.022(3) 0.004(2) 0.015(2) 0.000(2)
N2 0.020(3) 0.026(3) 0.026(3) 0.003(2) 0.011(2) 0.000(2)
C1 0.016(3) 0.038(4) 0.022(3) 0.003(3) 0.011(3) 0.002(3)
C2 0.021(3) 0.045(5) 0.032(3) 0.004(3) 0.011(3) 0.002(3)
C3 0.036(4) 0.042(5) 0.040(4) -0.004(3) 0.018(3) -0.013(3)
C4 0.020(3) 0.069(6) 0.040(4) 0.004(4) 0.013(3) -0.005(4)
C5 0.026(4) 0.056(5) 0.043(4) 0.007(4) 0.020(3) 0.011(3)
C6 0.024(3) 0.044(4) 0.036(3) 0.001(3) 0.018(3) 0.003(3)
C7 0.026(3) 0.025(4) 0.039(4) 0.004(3) 0.025(3) 0.005(3)
C8 0.033(3) 0.037(4) 0.035(4) 0.004(3) 0.023(3) 0.007(3)
C9 0.046(4) 0.041(5) 0.055(5) 0.021(4) 0.034(4) 0.014(3)
C10 0.050(4) 0.033(4) 0.069(5) 0.006(4) 0.042(4) 0.006(3)
C11 0.054(4) 0.037(5) 0.059(5) -0.010(4) 0.040(4) -0.015(3)
C12 0.039(4) 0.036(4) 0.036(4) -0.004(3) 0.022(3) -0.008(3)
C13 0.019(3) 0.030(4) 0.026(3) -0.002(3) 0.014(3) -0.004(3)
C14 0.034(4) 0.040(4) 0.037(4) -0.005(3) 0.023(3) 0.001(3)
C15 0.032(4) 0.050(5) 0.039(4) -0.002(4) 0.026(3) 0.003(3)
C16 0.043(4) 0.059(5) 0.034(4) 0.000(4) 0.032(3) -0.004(4)
C17 0.040(4) 0.058(5) 0.033(4) 0.014(3) 0.026(3) 0.009(3)
C18 0.025(3) 0.027(4) 0.021(3) 0.003(3) 0.017(3) 0.003(3)
C19 0.026(3) 0.038(4) 0.037(4) -0.008(3) 0.010(3) 0.006(3)
C20 0.044(4) 0.037(5) 0.047(4) -0.009(4) 0.021(4) 0.011(3)
C21 0.050(4) 0.032(4) 0.035(4) -0.011(3) 0.026(3) -0.013(3)
C22 0.027(3) 0.040(4) 0.034(4) -0.006(3) 0.018(3) -0.007(3)
C23 0.024(3) 0.034(4) 0.035(3) -0.006(3) 0.021(3) -0.002(3)
C24 0.024(3) 0.037(4) 0.048(4) 0.015(3) 0.025(3) 0.012(3)
C25 0.045(4) 0.088(6) 0.048(4) 0.023(4) 0.034(4) 0.009(4)
C26 0.065(6) 0.140(10) 0.072(6) 0.045(6) 0.054(5) 0.022(6)
C27 0.070(7) 0.113(10) 0.146(10) 0.097(9) 0.091(8) 0.056(6)
C28 0.050(5) 0.043(5) 0.169(10) 0.053(6) 0.075(7) 0.019(4)
C29 0.043(4) 0.028(4) 0.087(5) 0.011(4) 0.044(4) 0.008(3)
C30 0.013(3) 0.020(3) 0.034(3) 0.003(3) 0.010(3) -0.002(2)
C31 0.021(3) 0.027(4) 0.040(4) 0.000(3) 0.017(3) -0.001(3)
C32 0.018(3) 0.030(4) 0.058(4) 0.004(3) 0.018(3) 0.002(3)
C33 0.017(3) 0.035(4) 0.043(4) 0.007(3) 0.004(3) 0.002(3)
C34 0.024(3) 0.039(4) 0.027(3) 0.006(3) 0.008(3) 0.000(3)

loop_
_atom_type_symbol
_atom_type_description
_atom_type_scat_dispersion_real
_atom_type_scat_dispersion_imag
_atom_type_scat_source
C C 0.0033 0.0016 'International Tables Vol C Tables 4.2.6.8 and 6.1.1.4'
H H 0.0000 0.0000 'International Tables Vol C Tables 4.2.6.8 and 6.1.1.4'
Cl Cl 0.1484 0.1585 'International Tables Vol C Tables 4.2.6.8 and 6.1.1.4'
N N 0.0061 0.0033 'International Tables Vol C Tables 4.2.6.8 and 6.1.1.4'
P P 0.1023 0.0942 'International Tables Vol C Tables 4.2.6.8 and 6.1.1.4'
Pd Pd -0.9988 1.0072 'International Tables Vol C Tables 4.2.6.8 and 6.1.1.4'
Sn Sn -0.6537 1.4246 'International Tables Vol C Tables 4.2.6.8 and 6.1.1.4'

loop_
_geom_angle_atom_site_label_1
_geom_angle_atom_site_label_2
_geom_angle_atom_site_label_3
_geom_angle
N1 Sn1 N2 166.05(14)
N1 Sn1 Cl4 84.26(11)
N2 Sn1 Cl4 84.46(11)
N1 Sn1 Cl1 84.94(12)
N2 Sn1 Cl1 86.86(11)
Cl4 Sn1 Cl1 89.95(6)
N1 Sn1 Cl3 95.24(12)
N2 Sn1 Cl3 91.83(11)
Cl4 Sn1 Cl3 84.53(6)
Cl1 Sn1 Cl3 174.43(6)
N1 Sn1 Pd1 96.54(10)
N2 Sn1 Pd1 95.62(10)
Cl4 Sn1 Pd1 173.35(5)
Cl1 Sn1 Pd1 96.70(4)
Cl3 Sn1 Pd1 88.82(4)
P1 Pd1 P2 175.76(6)
P1 Pd1 Cl2 90.37(5)
P2 Pd1 Cl2 92.91(5)
P1 Pd1 Sn1 88.51(4)
P2 Pd1 Sn1 88.14(4)
Cl2 Pd1 Sn1 178.15(4)
C7 P1 C1 108.8(3)
C7 P1 C13 102.4(3)
C1 P1 C13 99.7(2)
C7 P1 Pd1 112.70(16)
C1 P1 Pd1 113.35(19)
C13 P1 Pd1 118.55(19)
C24 P2 C18 106.8(3)
C24 P2 C30 100.3(2)
C18 P2 C30 105.3(2)
C24 P2 Pd1 114.8(2)
C18 P2 Pd1 111.64(17)
C30 P2 Pd1 116.84(19)
C13 N1 C17 117.3(5)
C13 N1 Sn1 118.1(3)
C17 N1 Sn1 124.2(4)
C30 N2 C34 118.6(5)
C30 N2 Sn1 118.5(3)
C34 N2 Sn1 122.8(4)
C2 C1 C6 120.1(5)
C2 C1 P1 116.9(4)
C6 C1 P1 122.7(5)
C3 C2 C1 120.1(6)
C3 C2 H2 120.0
C1 C2 H2 120.0
C2 C3 C4 120.0(6)
C2 C3 H3 120.0
C4 C3 H3 120.0
C5 C4 C3 119.9(6)
C5 C4 H4 120.1
C3 C4 H4 120.1
C4 C5 C6 121.3(6)
C4 C5 H5 119.4
C6 C5 H5 119.4
C5 C6 C1 118.6(6)
C5 C6 H6 120.7
C1 C6 H6 120.7
C12 C7 C8 119.3(6)
C12 C7 P1 119.4(4)
C8 C7 P1 121.0(5)
C9 C8 C7 119.6(6)
C9 C8 H8 120.2
C7 C8 H8 120.2
C10 C9 C8 120.2(6)
C10 C9 H9 119.9
C8 C9 H9 119.9
C11 C10 C9 120.2(7)
C11 C10 H10 119.9
C9 C10 H10 119.9
C10 C11 C12 120.5(6)
C10 C11 H11 119.7
C12 C11 H11 119.7
C11 C12 C7 120.1(6)
C11 C12 H12 119.9
C7 C12 H12 119.9
N1 C13 C14 122.7(5)
N1 C13 P1 117.4(4)
C14 C13 P1 119.8(4)
C15 C14 C13 119.0(6)
C15 C14 H14 120.5
C13 C14 H14 120.5
C16 C15 C14 119.3(6)
C16 C15 H15 120.4
C14 C15 H15 120.4
C15 C16 C17 119.1(5)
C15 C16 H16 120.5
C17 C16 H16 120.5
N1 C17 C16 122.6(6)
N1 C17 H17 118.7
C16 C17 H17 118.7
C23 C18 C19 117.8(5)
C23 C18 P2 119.2(4)
C19 C18 P2 122.9(4)
C20 C19 C18 120.9(6)
C20 C19 H19 119.5
C18 C19 H19 119.5
C19 C20 C21 120.7(6)
C19 C20 H20 119.6
C21 C20 H20 119.6
C22 C21 C20 119.0(6)
C22 C21 H21 120.5
C20 C21 H21 120.5
C23 C22 C21 120.3(5)
C23 C22 H22 119.8
C21 C22 H22 119.8
C22 C23 C18 121.2(5)
C22 C23 H23 119.4
C18 C23 H23 119.4
C25 C24 C29 119.7(6)
C25 C24 P2 123.0(5)
C29 C24 P2 117.3(5)
C24 C25 C26 119.1(8)
C24 C25 H25 120.5
C26 C25 H25 120.5
C27 C26 C25 120.8(9)
C27 C26 H26 119.6
C25 C26 H26 119.6
C26 C27 C28 120.4(8)
C26 C27 H27 119.8
C28 C27 H27 119.8
C27 C28 C29 121.1(9)
C27 C28 H28 119.5
C29 C28 H28 119.5
C28 C29 C24 118.9(8)
C28 C29 H29 120.5
C24 C29 H29 120.5
N2 C30 C31 121.6(5)
N2 C30 P2 117.4(4)
C31 C30 P2 121.0(4)
C32 C31 C30 118.9(6)
C32 C31 H31 120.6
C30 C31 H31 120.6
C33 C32 C31 119.0(5)
C33 C32 H32 120.5
C31 C32 H32 120.5
C32 C33 C34 119.5(5)
C32 C33 H33 120.2
C34 C33 H33 120.2
N2 C34 C33 122.3(6)
N2 C34 H34 118.8
C33 C34 H34 118.8

loop_
_geom_bond_atom_site_label_1
_geom_bond_atom_site_label_2
_geom_bond_distance
Sn1 N1 2.368(4)
Sn1 N2 2.378(4)
Sn1 Cl4 2.3903(16)
Sn1 Cl1 2.4819(17)
Sn1 Cl3 2.5175(16)
Sn1 Pd1 2.5201(6)
Pd1 P1 2.2815(14)
Pd1 P2 2.2966(14)
Pd1 Cl2 2.3987(14)
P1 C7 1.820(6)
P1 C1 1.829(5)
P1 C13 1.845(5)
P2 C24 1.811(6)
P2 C18 1.812(6)
P2 C30 1.848(5)
N1 C13 1.342(7)
N1 C17 1.347(7)
N2 C30 1.338(7)
N2 C34 1.344(6)
C1 C2 1.389(8)
C1 C6 1.390(8)
C2 C3 1.377(8)
C2 H2 0.9500
C3 C4 1.377(9)
C3 H3 0.9500
C4 C5 1.371(9)
C4 H4 0.9500
C5 C6 1.384(8)
C5 H5 0.9500
C6 H6 0.9500
C7 C12 1.388(8)
C7 C8 1.393(8)
C8 C9 1.383(9)
C8 H8 0.9500
C9 C10 1.382(9)
C9 H9 0.9500
C10 C11 1.361(9)
C10 H10 0.9500
C11 C12 1.377(8)
C11 H11 0.9500
C12 H12 0.9500
C13 C14 1.377(8)
C14 C15 1.372(8)
C14 H14 0.9500
C15 C16 1.363(8)
C15 H15 0.9500
C16 C17 1.380(8)
C16 H16 0.9500
C17 H17 0.9500
C18 C23 1.388(7)
C18 C19 1.389(8)
C19 C20 1.365(8)
C19 H19 0.9500
C20 C21 1.379(8)
C20 H20 0.9500
C21 C22 1.378(8)
C21 H21 0.9500
C22 C23 1.370(8)
C22 H22 0.9500
C23 H23 0.9500
C24 C25 1.370(9)
C24 C29 1.395(9)
C25 C26 1.402(10)
C25 H25 0.9500
C26 C27 1.337(13)
C26 H26 0.9500
C27 C28 1.352(13)
C27 H27 0.9500
C28 C29 1.380(10)
C28 H28 0.9500
C29 H29 0.9500
C30 C31 1.395(7)
C31 C32 1.383(8)
C31 H31 0.9500
C32 C33 1.367(8)
C32 H32 0.9500
C33 C34 1.373(8)
C33 H33 0.9500
C34 H34 0.9500

loop_
_geom_torsion_atom_site_label_1
_geom_torsion_atom_site_label_2
_geom_torsion_atom_site_label_3
_geom_torsion_atom_site_label_4
_geom_torsion
N1 Sn1 Pd1 P1 -4.01(12)
N2 Sn1 Pd1 P1 169.12(11)
Cl1 Sn1 Pd1 P1 81.64(5)
Cl3 Sn1 Pd1 P1 -99.15(5)
N1 Sn1 Pd1 P2 173.39(12)
N2 Sn1 Pd1 P2 -13.47(11)
Cl1 Sn1 Pd1 P2 -100.96(5)
Cl3 Sn1 Pd1 P2 78.25(5)
Cl2 Pd1 P1 C7 62.6(2)
Sn1 Pd1 P1 C7 -118.9(2)
Cl2 Pd1 P1 C1 -61.5(2)
Sn1 Pd1 P1 C1 117.0(2)
Cl2 Pd1 P1 C13 -177.8(2)
Sn1 Pd1 P1 C13 0.7(2)
Cl2 Pd1 P2 C24 -45.9(2)
Sn1 Pd1 P2 C24 135.6(2)
Cl2 Pd1 P2 C18 75.80(18)
Sn1 Pd1 P2 C18 -102.68(18)
Cl2 Pd1 P2 C30 -162.9(2)
Sn1 Pd1 P2 C30 18.58(19)
N2 Sn1 N1 C13 -140.8(6)
Cl4 Sn1 N1 C13 -177.0(4)
Cl1 Sn1 N1 C13 -86.5(4)
Cl3 Sn1 N1 C13 99.1(4)
Pd1 Sn1 N1 C13 9.7(4)
N2 Sn1 N1 C17 31.6(9)
Cl4 Sn1 N1 C17 -4.6(5)
Cl1 Sn1 N1 C17 85.8(5)
Cl3 Sn1 N1 C17 -88.6(5)
Pd1 Sn1 N1 C17 -178.0(5)
N1 Sn1 N2 C30 160.6(6)
Cl4 Sn1 N2 C30 -163.2(4)
Cl1 Sn1 N2 C30 106.5(4)
Cl3 Sn1 N2 C30 -78.9(4)
Pd1 Sn1 N2 C30 10.1(4)
N1 Sn1 N2 C34 -16.5(9)
Cl4 Sn1 N2 C34 19.7(4)
Cl1 Sn1 N2 C34 -70.6(4)
Cl3 Sn1 N2 C34 104.0(4)
Pd1 Sn1 N2 C34 -167.0(4)
C7 P1 C1 C2 -163.4(4)
C13 P1 C1 C2 89.8(5)
Pd1 P1 C1 C2 -37.2(5)
C7 P1 C1 C6 23.5(5)
C13 P1 C1 C6 -83.3(5)
Pd1 P1 C1 C6 149.7(4)
C6 C1 C2 C3 -0.2(8)
P1 C1 C2 C3 -173.5(4)
C1 C2 C3 C4 -0.7(9)
C2 C3 C4 C5 0.9(9)
C3 C4 C5 C6 -0.3(10)
C4 C5 C6 C1 -0.5(9)
C2 C1 C6 C5 0.7(8)
P1 C1 C6 C5 173.6(4)
C1 P1 C7 C12 -143.2(4)
C13 P1 C7 C12 -38.3(5)
Pd1 P1 C7 C12 90.2(4)
C1 P1 C7 C8 43.6(5)
C13 P1 C7 C8 148.5(4)
Pd1 P1 C7 C8 -83.0(4)
C12 C7 C8 C9 1.0(8)
P1 C7 C8 C9 174.2(4)
C7 C8 C9 C10 -0.1(9)
C8 C9 C10 C11 -0.2(9)
C9 C10 C11 C12 -0.5(10)
C10 C11 C12 C7 1.5(9)
C8 C7 C12 C11 -1.7(8)
P1 C7 C12 C11 -175.0(5)
C17 N1 C13 C14 -0.2(8)
Sn1 N1 C13 C14 172.7(4)
C17 N1 C13 P1 176.7(4)
Sn1 N1 C13 P1 -10.4(5)
C7 P1 C13 N1 131.1(4)
C1 P1 C13 N1 -117.1(4)
Pd1 P1 C13 N1 6.3(5)
C7 P1 C13 C14 -52.0(5)
C1 P1 C13 C14 59.9(5)
Pd1 P1 C13 C14 -176.7(4)
N1 C13 C14 C15 -1.0(9)
P1 C13 C14 C15 -177.7(4)
C13 C14 C15 C16 0.9(9)
C14 C15 C16 C17 0.2(9)
C13 N1 C17 C16 1.3(9)
Sn1 N1 C17 C16 -171.1(5)
C15 C16 C17 N1 -1.4(10)
C24 P2 C18 C23 112.3(4)
C30 P2 C18 C23 -141.7(4)
Pd1 P2 C18 C23 -14.0(5)
C24 P2 C18 C19 -64.5(5)
C30 P2 C18 C19 41.5(5)
Pd1 P2 C18 C19 169.2(4)
C23 C18 C19 C20 1.1(9)
P2 C18 C19 C20 178.0(5)
C18 C19 C20 C21 -2.0(10)
C19 C20 C21 C22 1.5(10)
C20 C21 C22 C23 -0.2(9)
C21 C22 C23 C18 -0.6(9)
C19 C18 C23 C22 0.2(8)
P2 C18 C23 C22 -176.8(4)
C18 P2 C24 C25 -14.7(6)
C30 P2 C24 C25 -124.3(5)
Pd1 P2 C24 C25 109.6(5)
C18 P2 C24 C29 165.1(4)
C30 P2 C24 C29 55.6(5)
Pd1 P2 C24 C29 -70.6(5)
C29 C24 C25 C26 1.2(10)
P2 C24 C25 C26 -179.0(5)
C24 C25 C26 C27 -0.9(12)
C25 C26 C27 C28 -0.8(14)
C26 C27 C28 C29 2.1(13)
C27 C28 C29 C24 -1.8(11)
C25 C24 C29 C28 0.1(9)
P2 C24 C29 C28 -179.7(5)
C34 N2 C30 C31 1.2(8)
Sn1 N2 C30 C31 -176.0(4)
C34 N2 C30 P2 179.3(4)
Sn1 N2 C30 P2 2.1(5)
C24 P2 C30 N2 -140.9(4)
C18 P2 C30 N2 108.4(4)
Pd1 P2 C30 N2 -16.1(5)
C24 P2 C30 C31 37.2(5)
C18 P2 C30 C31 -73.5(5)
Pd1 P2 C30 C31 162.0(4)
N2 C30 C31 C32 -1.9(8)
P2 C30 C31 C32 -179.9(4)
C30 C31 C32 C33 1.3(9)
C31 C32 C33 C34 0.0(9)
C30 N2 C34 C33 0.0(9)
Sn1 N2 C34 C33 177.1(4)
C32 C33 C34 N2 -0.6(9)
